data_4321313
loop_
_publ_author_name
'K. Muralidharan'
'N. Dastagiri Reddy'
'Anil J. Elias'

_publ_section_title
;
 Syntheses of Novel Exo and Endo Isomers of Ansa-Substituted
 Fluorophosphazenes and Their Facile Transformations into Spiro Isomers in
 the Presence of Fluoride Ions
;
_journal_name_full 'Inorganic Chemistry'
_journal_page_first 3988
_journal_page_last 3994
_journal_paper_doi 10.1021/ic0001863
_journal_volume 39
_journal_year 2000
_chemical_formula_moiety 'C13 H15 F4 Fe1 N3 O2 P4 S1'
_chemical_formula_sum 'C13 H15 F4 Fe N3 O2 P4 S'
_chemical_formula_weight 533.07
_chemical_name_systematic
;
 ?
;
_space_group_IT_number 14
_symmetry_cell_setting monoclinic
_symmetry_space_group_name_Hall '-P 2ybc'
_symmetry_space_group_name_H-M 'P 1 21/c 1'
_atom_sites_solution_hydrogens geom
_atom_sites_solution_primary direct
_atom_sites_solution_secondary difmap
_audit_creation_method SHELXL-97
_cell_angle_alpha 90.00
_cell_angle_beta 100.21
_cell_angle_gamma 90.00
_cell_formula_units_Z 4
_cell_length_a 13.247
_cell_length_b 10.747
_cell_length_c 13.995
_cell_measurement_reflns_used 25
_cell_measurement_temperature 293(2)
_cell_measurement_theta_max 0
_cell_measurement_theta_min 0
_cell_volume 1960.855
_computing_cell_refinement 'CAD4 Express (Enraf Nonius, 1994)'
_computing_data_collection 'CAD4 Express (Enraf Nonius, 1994)'
_computing_data_reduction 'XCAD4 (Harms & Wocadlo, 1995)'
_computing_molecular_graphics 'Ortep-3 for Windows (Farrugia, 1997)'
_computing_publication_material 'WinGX publication routines (Farrugia, 1998)'
_computing_structure_refinement 'SHELXL-97 (Sheldrick, 1997)'
_diffrn_ambient_temperature 293(2)
_diffrn_measured_fraction_theta_full 0.998
_diffrn_measured_fraction_theta_max 0.998
_diffrn_measurement_device_type 'Enraf Nonius TurboCAD4'
_diffrn_measurement_method 'non-profiled omega/2theta scans'
_diffrn_radiation_monochromator graphite
_diffrn_radiation_source 'fine-focus sealed tube'
_diffrn_radiation_type MoK\a
_diffrn_radiation_wavelength 0.71073
_diffrn_reflns_av_R_equivalents 0.0283
_diffrn_reflns_av_sigmaI/netI 0.0278
_diffrn_reflns_limit_h_max 15
_diffrn_reflns_limit_h_min 0
_diffrn_reflns_limit_k_max 12
_diffrn_reflns_limit_k_min 0
_diffrn_reflns_limit_l_max 16
_diffrn_reflns_limit_l_min -16
_diffrn_reflns_number 3613
_diffrn_reflns_theta_full 25.00
_diffrn_reflns_theta_max 25.00
_diffrn_reflns_theta_min 1.56
_diffrn_standards_decay_% 1
_diffrn_standards_interval_time 60
_diffrn_standards_number 3
_exptl_absorpt_coefficient_mu 1.255
_exptl_absorpt_correction_T_max 0.7875
_exptl_absorpt_correction_T_min 0.7046
_exptl_crystal_colour yellow
_exptl_crystal_density_diffrn 1.806
_exptl_crystal_density_method 'not measured'
_exptl_crystal_description prism
_exptl_crystal_F_000 1072
_exptl_crystal_size_max 0.30
_exptl_crystal_size_mid 0.20
_exptl_crystal_size_min 0.20
_refine_diff_density_max 0.451
_refine_diff_density_min -0.269
_refine_diff_density_rms 0.066
_refine_ls_extinction_coef 0.0016(5)
_refine_ls_extinction_expression Fc^*^=kFc[1+0.001xFc^2^\l^3^/sin(2\q)]^-1/4^
_refine_ls_extinction_method SHELXL
_refine_ls_goodness_of_fit_ref 0.869
_refine_ls_hydrogen_treatment mixed
_refine_ls_matrix_type full
_refine_ls_number_parameters 254
_refine_ls_number_reflns 3455
_refine_ls_number_restraints 0
_refine_ls_restrained_S_all 0.869
_refine_ls_R_factor_all 0.0507
_refine_ls_R_factor_gt 0.0316
_refine_ls_shift/su_max 0.000
_refine_ls_shift/su_mean 0.000
_refine_ls_structure_factor_coef Fsqd
_refine_ls_weighting_details 'calc w=1/[\s^2^(Fo^2^)+(0.1000P)^2^+0.0000P] where P=(Fo^2^+2Fc^2^)/3'
_refine_ls_weighting_scheme calc
_refine_ls_wR_factor_gt 0.0975
_refine_ls_wR_factor_ref 0.1145
_reflns_number_gt 2631
_reflns_number_total 3455
_reflns_threshold_expression >2sigma(I)
_cod_data_source_file ic0001863_3.cif
_cod_data_source_block murali3
_cod_original_cell_volume 1960.8
_cod_original_sg_symbol_H-M 'P 21/c'
_cod_database_code 4321313

loop_
_symmetry_equiv_pos_as_xyz
'x, y, z'
'-x, y+1/2, -z+1/2'
'-x, -y, -z'
'x, -y-1/2, z-1/2'

loop_
_atom_site_label
_atom_site_type_symbol
_atom_site_fract_x
_atom_site_fract_y
_atom_site_fract_z
_atom_site_U_iso_or_equiv
_atom_site_adp_type
_atom_site_occupancy
_atom_site_symmetry_multiplicity
_atom_site_calc_flag
_atom_site_refinement_flags
_atom_site_disorder_assembly
_atom_site_disorder_group
C1 C 0.5639(2) 0.4682(3) 0.6632(2) 0.0396(7) Uani 1 1 d . . .
H1A H 0.5147 0.5359 0.6563 0.047 Uiso 1 1 calc R . .
H1B H 0.6169 0.4863 0.7188 0.047 Uiso 1 1 calc R . .
C11 C 0.1095(3) 0.2422(4) 0.4260(3) 0.0518(9) Uani 1 1 d . . .
H11 H 0.0881 0.3154 0.4517 0.062 Uiso 1 1 calc R . .
O1 O 0.61019(15) 0.4610(2) 0.57599(16) 0.0395(5) Uani 1 1 d . . .
F1 F 0.82674(18) 0.4986(2) 0.37793(17) 0.0702(7) Uani 1 1 d . . .
C10 C 0.1932(3) 0.2306(4) 0.3766(2) 0.0522(9) Uani 1 1 d . . .
H10 H 0.2363 0.2945 0.3639 0.063 Uiso 1 1 calc R . .
F3 F 0.95183(16) 0.4873(2) 0.68961(15) 0.0590(6) Uani 1 1 d . . .
S S 0.46118(7) 0.32028(10) 0.81261(6) 0.0517(3) Uani 1 1 d . . .
C12 C 0.0646(3) 0.1258(4) 0.4300(3) 0.0586(11) Uani 1 1 d . . .
H12 H 0.0082 0.1077 0.4588 0.070 Uiso 1 1 calc R . .
C3 C 0.3972(2) 0.3029(3) 0.5812(2) 0.0359(7) Uani 1 1 d . . .
H3A H 0.3516 0.3742 0.5756 0.043 Uiso 1 1 calc R . .
H3B H 0.4266 0.2986 0.5225 0.043 Uiso 1 1 calc R . .
P4 P 0.49916(6) 0.32336(7) 0.68545(5) 0.0322(2) Uani 1 1 d . . .
C8 C 0.2510(2) 0.1764(3) 0.6375(2) 0.0405(8) Uani 1 1 d . . .
H8 H 0.2207 0.2408 0.6666 0.049 Uiso 1 1 calc R . .
N1 N 0.71229(19) 0.3652(3) 0.45966(19) 0.0436(7) Uani 1 1 d . . .
P1 P 0.69066(6) 0.35691(8) 0.56728(6) 0.0353(2) Uani 1 1 d . . .
P2 P 0.82340(7) 0.38247(9) 0.44010(6) 0.0407(2) Uani 1 1 d . . .
N2 N 0.7863(2) 0.3685(3) 0.65279(19) 0.0442(7) Uani 1 1 d . . .
C4 C 0.3370(2) 0.1869(3) 0.5902(2) 0.0321(6) Uani 1 1 d . . .
N3 N 0.9157(2) 0.3848(3) 0.5261(2) 0.0488(8) Uani 1 1 d . . .
Fe1 Fe 0.21380(3) 0.12024(4) 0.49694(3) 0.03148(17) Uani 1 1 d . . .
C9 C 0.1995(3) 0.1061(4) 0.3502(2) 0.0625(11) Uani 1 1 d . . .
H9 H 0.2478 0.0721 0.3169 0.075 Uiso 1 1 calc R . .
P3 P 0.89760(6) 0.37809(8) 0.63333(6) 0.0395(2) Uani 1 1 d . . .
C13 C 0.1193(3) 0.0406(4) 0.3831(3) 0.0690(13) Uani 1 1 d . . .
H13 H 0.1055 -0.0440 0.3750 0.083 Uiso 1 1 calc R . .
C7 C 0.2194(3) 0.0501(4) 0.6322(2) 0.0535(10) Uani 1 1 d . . .
H7 H 0.1644 0.0176 0.6571 0.064 Uiso 1 1 calc R . .
F2 F 0.84346(17) 0.2867(3) 0.36547(16) 0.0703(7) Uani 1 1 d . . .
O2 O 0.63294(16) 0.2310(2) 0.57824(16) 0.0398(5) Uani 1 1 d . . .
C2 C 0.5965(2) 0.2091(3) 0.6695(2) 0.0399(7) Uani 1 1 d . . .
H2A H 0.6536 0.2146 0.7233 0.048 Uiso 1 1 calc R . .
H2B H 0.5678 0.1260 0.6693 0.048 Uiso 1 1 calc R . .
C5 C 0.3580(3) 0.0660(3) 0.5575(2) 0.0429(8) Uani 1 1 d . . .
H5 H 0.4108 0.0455 0.5246 0.051 Uiso 1 1 calc R . .
F4 F 0.96347(17) 0.2746(2) 0.68564(17) 0.0674(6) Uani 1 1 d . . .
C6 C 0.2852(3) -0.0178(3) 0.5831(3) 0.0533(10) Uani 1 1 d . . .
H6 H 0.2815 -0.1027 0.5700 0.064 Uiso 1 1 calc R . .

loop_
_atom_site_aniso_label
_atom_site_aniso_U_11
_atom_site_aniso_U_22
_atom_site_aniso_U_33
_atom_site_aniso_U_23
_atom_site_aniso_U_13
_atom_site_aniso_U_12
C1 0.0417(17) 0.0357(17) 0.0430(18) -0.0042(14) 0.0120(14) -0.0041(14)
C11 0.0443(19) 0.063(2) 0.046(2) 0.0114(17) 0.0014(15) 0.0106(18)
O1 0.0384(12) 0.0379(12) 0.0451(12) 0.0062(10) 0.0155(10) 0.0003(9)
F1 0.0762(15) 0.0792(16) 0.0580(13) 0.0254(12) 0.0194(11) -0.0100(13)
C10 0.051(2) 0.069(3) 0.0341(17) 0.0190(18) 0.0015(15) -0.0073(18)
F3 0.0557(12) 0.0649(14) 0.0528(13) -0.0099(10) -0.0005(10) -0.0170(10)
S 0.0589(6) 0.0630(6) 0.0360(4) -0.0044(4) 0.0156(4) -0.0161(5)
C12 0.0352(18) 0.083(3) 0.053(2) 0.016(2) -0.0038(16) -0.0103(19)
C3 0.0336(16) 0.0387(17) 0.0348(16) 0.0047(13) 0.0045(13) -0.0005(13)
P4 0.0311(4) 0.0342(4) 0.0315(4) 0.0006(3) 0.0062(3) -0.0050(3)
C8 0.0452(18) 0.054(2) 0.0222(14) -0.0041(14) 0.0054(13) -0.0059(16)
N1 0.0378(15) 0.0631(19) 0.0299(14) 0.0004(13) 0.0060(11) -0.0047(13)
P1 0.0320(4) 0.0416(5) 0.0325(4) 0.0011(3) 0.0066(3) -0.0027(3)
P2 0.0414(5) 0.0501(5) 0.0326(5) -0.0017(4) 0.0120(4) -0.0017(4)
N2 0.0391(15) 0.0631(19) 0.0307(14) -0.0001(13) 0.0064(12) -0.0084(13)
C4 0.0323(15) 0.0344(16) 0.0277(14) 0.0011(12) 0.0002(12) 0.0000(13)
N3 0.0287(13) 0.072(2) 0.0479(17) -0.0038(15) 0.0118(12) -0.0063(13)
Fe1 0.0335(3) 0.0358(3) 0.0241(3) 0.00038(17) 0.00225(18) -0.00230(18)
C9 0.066(3) 0.093(3) 0.0258(17) -0.0105(19) 0.0008(17) 0.009(2)
P3 0.0331(4) 0.0457(5) 0.0379(5) -0.0003(4) 0.0014(3) -0.0018(4)
C13 0.078(3) 0.059(3) 0.055(2) -0.007(2) -0.030(2) -0.012(2)
C7 0.057(2) 0.068(2) 0.0315(17) 0.0170(17) -0.0016(15) -0.030(2)
F2 0.0662(14) 0.0933(18) 0.0539(13) -0.0282(13) 0.0176(11) 0.0071(13)
O2 0.0387(11) 0.0376(12) 0.0447(12) -0.0012(10) 0.0115(9) -0.0035(10)
C2 0.0391(17) 0.0349(16) 0.0456(18) 0.0077(14) 0.0077(14) -0.0001(14)
C5 0.0443(18) 0.0403(18) 0.0399(17) -0.0039(15) -0.0038(14) 0.0109(15)
F4 0.0594(13) 0.0677(15) 0.0696(15) 0.0115(12) -0.0034(11) 0.0162(12)
C6 0.065(2) 0.0374(18) 0.050(2) 0.0073(16) -0.0116(18) -0.0039(17)

loop_
_atom_type_symbol
_atom_type_description
_atom_type_scat_dispersion_real
_atom_type_scat_dispersion_imag
_atom_type_scat_source
C C 0.0033 0.0016 'International Tables Vol C Tables 4.2.6.8 and 6.1.1.4'
H H 0.0000 0.0000 'International Tables Vol C Tables 4.2.6.8 and 6.1.1.4'
F F 0.0171 0.0103 'International Tables Vol C Tables 4.2.6.8 and 6.1.1.4'
Fe Fe 0.3463 0.8444 'International Tables Vol C Tables 4.2.6.8 and 6.1.1.4'
N N 0.0061 0.0033 'International Tables Vol C Tables 4.2.6.8 and 6.1.1.4'
O O 0.0106 0.0060 'International Tables Vol C Tables 4.2.6.8 and 6.1.1.4'
P P 0.1023 0.0942 'International Tables Vol C Tables 4.2.6.8 and 6.1.1.4'
S S 0.1246 0.1234 'International Tables Vol C Tables 4.2.6.8 and 6.1.1.4'

loop_
_geom_angle_atom_site_label_1
_geom_angle_atom_site_label_2
_geom_angle_atom_site_label_3
_geom_angle
_geom_angle_site_symmetry_1
_geom_angle_site_symmetry_3
_geom_angle_publ_flag
O1 C1 P4 112.0(2) . . ?
C12 C11 C10 108.6(4) . . ?
C12 C11 Fe1 70.0(2) . . ?
C10 C11 Fe1 70.0(2) . . ?
C1 O1 P1 119.67(19) . . ?
C9 C10 C11 107.7(4) . . ?
C9 C10 Fe1 69.8(2) . . ?
C11 C10 Fe1 69.4(2) . . ?
C13 C12 C11 107.9(4) . . ?
C13 C12 Fe1 69.8(2) . . ?
C11 C12 Fe1 69.92(19) . . ?
C4 C3 P4 111.3(2) . . ?
C3 P4 C2 105.17(15) . . ?
C3 P4 C1 105.69(15) . . ?
C2 P4 C1 100.93(15) . . ?
C3 P4 S 117.34(11) . . ?
C2 P4 S 113.95(11) . . ?
C1 P4 S 112.14(11) . . ?
C4 C8 C7 107.8(3) . . ?
C4 C8 Fe1 69.49(17) . . ?
C7 C8 Fe1 69.35(18) . . ?
P2 N1 P1 120.68(17) . . ?
O1 P1 O2 104.91(12) . . ?
O1 P1 N2 110.45(14) . . ?
O2 P1 N2 109.31(14) . . ?
O1 P1 N1 105.92(14) . . ?
O2 P1 N1 108.27(14) . . ?
N2 P1 N1 117.24(14) . . ?
F2 P2 F1 97.79(15) . . ?
F2 P2 N3 109.43(15) . . ?
F1 P2 N3 109.22(16) . . ?
F2 P2 N1 109.01(15) . . ?
F1 P2 N1 108.78(15) . . ?
N3 P2 N1 120.27(15) . . ?
P3 N2 P1 122.03(18) . . ?
C5 C4 C8 107.3(3) . . ?
C5 C4 C3 126.6(3) . . ?
C8 C4 C3 126.1(3) . . ?
C5 C4 Fe1 69.58(17) . . ?
C8 C4 Fe1 69.60(17) . . ?
C3 C4 Fe1 128.2(2) . . ?
P2 N3 P3 120.58(17) . . ?
C4 Fe1 C13 164.87(17) . . ?
C4 Fe1 C7 68.80(12) . . ?
C13 Fe1 C7 119.42(17) . . ?
C4 Fe1 C8 40.90(12) . . ?
C13 Fe1 C8 153.31(18) . . ?
C7 Fe1 C8 40.89(14) . . ?
C4 Fe1 C12 152.96(16) . . ?
C13 Fe1 C12 40.36(18) . . ?
C7 Fe1 C12 108.23(15) . . ?
C8 Fe1 C12 119.07(16) . . ?
C4 Fe1 C10 107.49(14) . . ?
C13 Fe1 C10 67.90(17) . . ?
C7 Fe1 C10 164.91(18) . . ?
C8 Fe1 C10 126.93(16) . . ?
C12 Fe1 C10 68.00(15) . . ?
C4 Fe1 C11 119.07(14) . . ?
C13 Fe1 C11 67.54(17) . . ?
C7 Fe1 C11 127.26(16) . . ?
C8 Fe1 C11 107.95(15) . . ?
C12 Fe1 C11 40.03(15) . . ?
C10 Fe1 C11 40.62(14) . . ?
C4 Fe1 C5 40.95(13) . . ?
C13 Fe1 C5 127.46(17) . . ?
C7 Fe1 C5 68.16(15) . . ?
C8 Fe1 C5 68.50(13) . . ?
C12 Fe1 C5 164.94(16) . . ?
C10 Fe1 C5 119.31(15) . . ?
C11 Fe1 C5 153.66(15) . . ?
C4 Fe1 C9 126.54(15) . . ?
C13 Fe1 C9 40.81(17) . . ?
C7 Fe1 C9 153.73(18) . . ?
C8 Fe1 C9 164.19(17) . . ?
C12 Fe1 C9 68.19(17) . . ?
C10 Fe1 C9 40.04(16) . . ?
C11 Fe1 C9 67.76(16) . . ?
C5 Fe1 C9 108.15(16) . . ?
C4 Fe1 C6 68.91(13) . . ?
C13 Fe1 C6 108.32(16) . . ?
C7 Fe1 C6 40.49(16) . . ?
C8 Fe1 C6 68.63(15) . . ?
C12 Fe1 C6 127.31(16) . . ?
C10 Fe1 C6 153.32(17) . . ?
C11 Fe1 C6 164.57(15) . . ?
C5 Fe1 C6 40.59(14) . . ?
C9 Fe1 C6 119.61(17) . . ?
C10 C9 C13 107.9(4) . . ?
C10 C9 Fe1 70.1(2) . . ?
C13 C9 Fe1 69.5(2) . . ?
F3 P3 F4 97.88(13) . . ?
F3 P3 N2 109.71(15) . . ?
F4 P3 N2 110.46(15) . . ?
F3 P3 N3 108.83(15) . . ?
F4 P3 N3 108.91(15) . . ?
N2 P3 N3 118.98(15) . . ?
C12 C13 C9 107.9(4) . . ?
C12 C13 Fe1 69.8(2) . . ?
C9 C13 Fe1 69.7(2) . . ?
C6 C7 C8 108.6(3) . . ?
C6 C7 Fe1 70.1(2) . . ?
C8 C7 Fe1 69.76(18) . . ?
C2 O2 P1 117.70(19) . . ?
O2 C2 P4 110.4(2) . . ?
C4 C5 C6 108.6(3) . . ?
C4 C5 Fe1 69.47(17) . . ?
C6 C5 Fe1 69.86(19) . . ?
C7 C6 C5 107.7(3) . . ?
C7 C6 Fe1 69.4(2) . . ?
C5 C6 Fe1 69.55(19) . . ?

loop_
_geom_bond_atom_site_label_1
_geom_bond_atom_site_label_2
_geom_bond_distance
_geom_bond_site_symmetry_2
_geom_bond_publ_flag
C1 O1 1.462(4) . ?
C1 P4 1.830(3) . ?
C11 C12 1.391(5) . ?
C11 C10 1.412(5) . ?
C11 Fe1 2.031(3) . ?
O1 P1 1.565(2) . ?
F1 P2 1.527(2) . ?
C10 C9 1.395(6) . ?
C10 Fe1 2.039(3) . ?
F3 P3 1.521(2) . ?
S P4 1.9336(11) . ?
C12 C13 1.402(6) . ?
C12 Fe1 2.032(3) . ?
C3 C4 1.498(4) . ?
C3 P4 1.818(3) . ?
P4 C2 1.823(3) . ?
C8 C4 1.420(4) . ?
C8 C7 1.418(5) . ?
C8 Fe1 2.032(3) . ?
N1 P2 1.555(3) . ?
N1 P1 1.585(3) . ?
P1 O2 1.575(2) . ?
P1 N2 1.586(3) . ?
P2 F2 1.523(2) . ?
P2 N3 1.556(3) . ?
N2 P3 1.549(3) . ?
C4 C5 1.421(4) . ?
C4 Fe1 2.031(3) . ?
N3 P3 1.563(3) . ?
Fe1 C13 2.032(3) . ?
Fe1 C7 2.027(3) . ?
Fe1 C5 2.032(3) . ?
Fe1 C9 2.035(3) . ?
Fe1 C6 2.036(3) . ?
C9 C13 1.418(6) . ?
P3 F4 1.519(2) . ?
C7 C6 1.406(5) . ?
O2 C2 1.463(4) . ?
C5 C6 1.411(5) . ?
